data_7056304
loop_
_publ_author_name
'Shopov, Dimitar Yavorov'
'Sharninghausen, Liam'
'Sinha, Shashi Bhushan'
'Borowski, Julia'
'Mercado, Brandon'
'Brudvig, Gary'
'Crabtree, Robert H.'

_publ_section_title
;
 Synthesis of Pyridine-Alkoxide Ligands for Formation of Polynuclear
 Complexes
;
_journal_name_full 'New J. Chem.'
_journal_paper_doi 10.1039/C7NJ01845B
_journal_year 2017
_chemical_formula_moiety 'C64 H70 Mn4 N8 O12, 2(F6 P), 2(C H2 Cl2)'
_chemical_formula_sum 'C66 H74 Cl4 F12 Mn4 N8 O12 P2'
_chemical_formula_weight 1822.83
_space_group_crystal_system orthorhombic
_space_group_IT_number 61
_space_group_name_Hall '-P 2ac 2ab'
_space_group_name_H-M_alt 'P b c a'
_symmetry_space_group_name_Hall '-P 2ac 2ab'
_symmetry_space_group_name_H-M 'P b c a'
_atom_sites_solution_hydrogens geom
_atom_sites_solution_primary SHELXT
_atom_sites_solution_secondary difmap
_audit_creation_method SHELXL-2014/7
_audit_update_record
;
2017-03-18 deposited with the CCDC.
2017-06-12 downloaded from the CCDC.
;
_cell_angle_alpha 90
_cell_angle_beta 90
_cell_angle_gamma 90
_cell_formula_units_Z 4
_cell_length_a 20.2718(14)
_cell_length_b 14.4091(10)
_cell_length_c 24.8638(17)
_cell_measurement_reflns_used 4939
_cell_measurement_temperature 93(2)
_cell_measurement_theta_max 27.5
_cell_measurement_theta_min 1.0
_cell_volume 7262.7(9)
_computing_cell_refinement 'CrystalClear-SM Expert 2.0 r15 (Rigaku, 2011)'
_computing_data_collection 'CrystalClear-SM Expert 2.0 r15 (Rigaku, 2011)'
_computing_data_reduction 'CrystalClear-SM Expert 2.0 r15 (Rigaku, 2011)'
_computing_molecular_graphics
; 
 'Rigaku R-AXIS RAPID, Rigaku R_AXIS RAPID imaging plate' 
;
_computing_publication_material 'CIFTAB-2013/2 (Sheldrick, 2014)'
_computing_structure_refinement 'SHELXL-2014/7 (Sheldrick, 2014)'
_computing_structure_solution 'SHELXT-2014/5 (Sheldrick, 2014)'
_diffrn_ambient_temperature 93(2)
_diffrn_detector_area_resol_mean 10
_diffrn_measured_fraction_theta_full 0.985
_diffrn_measured_fraction_theta_max 0.985
_diffrn_measurement_device_type 'Rigaku R-AXIS RAPID imaging plate'
_diffrn_measurement_method \w
_diffrn_radiation_type MoK\a
_diffrn_radiation_wavelength 0.71073
_diffrn_reflns_av_R_equivalents 0.1153
_diffrn_reflns_av_unetI/netI 0.0758
_diffrn_reflns_Laue_measured_fraction_full 0.985
_diffrn_reflns_Laue_measured_fraction_max 0.985
_diffrn_reflns_limit_h_max 23
_diffrn_reflns_limit_h_min -23
_diffrn_reflns_limit_k_max 16
_diffrn_reflns_limit_k_min -14
_diffrn_reflns_limit_l_max 28
_diffrn_reflns_limit_l_min -21
_diffrn_reflns_number 27738
_diffrn_reflns_point_group_measured_fraction_full 0.985
_diffrn_reflns_point_group_measured_fraction_max 0.985
_diffrn_reflns_theta_full 24.407
_diffrn_reflns_theta_max 24.407
_diffrn_reflns_theta_min 2.009
_diffrn_source 'Sealed Tube'
_exptl_absorpt_coefficient_mu 0.968
_exptl_absorpt_correction_T_max 1.000
_exptl_absorpt_correction_T_min 0.668
_exptl_absorpt_correction_type multi-scan
_exptl_absorpt_process_details 'REQAB (Rigaku, 1998)'
_exptl_crystal_colour Orange
_exptl_crystal_density_diffrn 1.667
_exptl_crystal_density_method 'not measured'
_exptl_crystal_description Plate
_exptl_crystal_F_000 3712
_exptl_crystal_size_max 0.200
_exptl_crystal_size_mid 0.200
_exptl_crystal_size_min 0.050
_refine_diff_density_max 0.790
_refine_diff_density_min -0.799
_refine_diff_density_rms 0.099
_refine_ls_extinction_method none
_refine_ls_goodness_of_fit_ref 1.032
_refine_ls_hydrogen_treatment constr
_refine_ls_matrix_type full
_refine_ls_number_parameters 546
_refine_ls_number_reflns 5896
_refine_ls_number_restraints 0
_refine_ls_restrained_S_all 1.032
_refine_ls_R_factor_all 0.1098
_refine_ls_R_factor_gt 0.0577
_refine_ls_shift/su_max 0.000
_refine_ls_shift/su_mean 0.000
_refine_ls_structure_factor_coef Fsqd
_refine_ls_weighting_details 'w=1/[\s^2^(Fo^2^)+(0.0587P)^2^+24.2386P] where P=(Fo^2^+2Fc^2^)/3'
_refine_ls_weighting_scheme calc
_refine_ls_wR_factor_gt 0.1252
_refine_ls_wR_factor_ref 0.1513
_reflns_Friedel_coverage 0.000
_reflns_number_gt 3777
_reflns_number_total 5896
_reflns_threshold_expression 'I > 2\s(I)'
_cod_data_source_file c7nj01845b2.cif
_cod_data_source_block spider-15051
_cod_database_code 7056304
_shelx_shelxl_version_number 2014/7
_shelx_space_group_comment
; 
The symmetry employed for this shelxl refinement is uniquely defined 
by the following loop, which should always be used as a source of 
symmetry information in preference to the above space-group names. 
They are only intended as comments. 
;
_shelx_estimated_absorpt_t_min 0.830
_shelx_estimated_absorpt_t_max 0.953

loop_
_space_group_symop_operation_xyz
'x, y, z'
'-x+1/2, -y, z+1/2'
'-x, y+1/2, -z+1/2'
'x+1/2, -y+1/2, -z'
'-x, -y, -z'
'x-1/2, y, -z-1/2'
'x, -y-1/2, z-1/2'
'-x-1/2, y-1/2, z'

loop_
_atom_site_label
_atom_site_type_symbol
_atom_site_fract_x
_atom_site_fract_y
_atom_site_fract_z
_atom_site_U_iso_or_equiv
_atom_site_adp_type
_atom_site_occupancy
_atom_site_site_symmetry_order
_atom_site_calc_flag
_atom_site_refinement_flags_posn
_atom_site_refinement_flags_adp
_atom_site_refinement_flags_occupancy
_atom_site_disorder_assembly
_atom_site_disorder_group
Mn1 Mn 0.36953(4) 0.72245(6) 0.61857(3) 0.0174(2) Uani 1 1 d . . . . .
Mn2 Mn 0.45196(4) 0.87912(6) 0.55350(4) 0.0211(2) Uani 1 1 d . . . . .
O1 O 0.30334(16) 0.7255(3) 0.66882(15) 0.0202(8) Uani 1 1 d . . . . .
O2 O 0.37678(16) 0.8546(2) 0.61876(16) 0.0196(8) Uani 1 1 d . . . . .
O3 O 0.43239(15) 0.7257(2) 0.56066(15) 0.0190(8) Uani 1 1 d . . . . .
O4 O 0.37161(16) 0.5941(2) 0.62087(16) 0.0207(9) Uani 1 1 d . . . . .
O5 O 0.4991(2) 0.8873(3) 0.47832(18) 0.0370(11) Uani 1 1 d . . . . .
O6 O 0.51467(18) 0.9933(3) 0.41446(18) 0.0309(10) Uani 1 1 d . . . . .
N1 N 0.2923(2) 0.7229(3) 0.56828(19) 0.0194(10) Uani 1 1 d . . . . .
N2 N 0.3507(2) 0.9145(3) 0.5215(2) 0.0229(11) Uani 1 1 d . . . . .
N3 N 0.5412(2) 0.8097(3) 0.59124(19) 0.0221(11) Uani 1 1 d . . . . .
N4 N 0.44002(19) 0.7068(3) 0.67424(18) 0.0196(10) Uani 1 1 d . . . . .
C1 C 0.3370(3) 0.9239(4) 0.4688(3) 0.0272(14) Uani 1 1 d . . . . .
H1 H 0.3714 0.9128 0.4437 0.033 Uiso 1 1 calc R U . . .
C2 C 0.2759(3) 0.9489(4) 0.4492(3) 0.0298(14) Uani 1 1 d . . . . .
H2 H 0.2678 0.9526 0.4116 0.036 Uiso 1 1 calc R U . . .
C3 C 0.2266(3) 0.9685(4) 0.4864(3) 0.0318(15) Uani 1 1 d . . . . .
H3 H 0.1842 0.9883 0.4747 0.038 Uiso 1 1 calc R U . . .
C4 C 0.2398(3) 0.9589(4) 0.5406(3) 0.0259(14) Uani 1 1 d . . . . .
H4 H 0.2067 0.9724 0.5664 0.031 Uiso 1 1 calc R U . . .
C5 C 0.3014(2) 0.9294(4) 0.5571(2) 0.0201(12) Uani 1 1 d . . . . .
C6 C 0.3213(3) 0.9160(4) 0.6169(2) 0.0229(13) Uani 1 1 d . . . . .
C7 C 0.2645(3) 0.8810(4) 0.6531(2) 0.0231(13) Uani 1 1 d . . . . .
H7A H 0.2756 0.8969 0.6908 0.028 Uiso 1 1 calc R U . . .
H7B H 0.2243 0.9162 0.6436 0.028 Uiso 1 1 calc R U . . .
C8 C 0.2478(3) 0.7772(4) 0.6511(2) 0.0232(13) Uani 1 1 d . . . . .
C9 C 0.2354(2) 0.7457(4) 0.5942(2) 0.0192(12) Uani 1 1 d . . . . .
C10 C 0.1759(3) 0.7383(4) 0.5667(2) 0.0249(14) Uani 1 1 d . . . . .
H10 H 0.1356 0.7526 0.5844 0.030 Uiso 1 1 calc R U . . .
C11 C 0.1753(3) 0.7104(4) 0.5140(3) 0.0275(14) Uani 1 1 d . . . . .
H11 H 0.1347 0.7039 0.4954 0.033 Uiso 1 1 calc R U . . .
C12 C 0.2347(3) 0.6914(4) 0.4877(2) 0.0233(13) Uani 1 1 d . . . . .
H12 H 0.2353 0.6744 0.4507 0.028 Uiso 1 1 calc R U . . .
C13 C 0.2924(3) 0.6981(4) 0.5170(2) 0.0212(13) Uani 1 1 d . . . . .
H13 H 0.3332 0.6845 0.4999 0.025 Uiso 1 1 calc R U . . .
C14 C 0.3416(3) 1.0110(4) 0.6389(3) 0.0290(15) Uani 1 1 d . . . . .
H14A H 0.3596 1.0037 0.6752 0.044 Uiso 1 1 calc R U . . .
H14B H 0.3030 1.0518 0.6401 0.044 Uiso 1 1 calc R U . . .
H14C H 0.3752 1.0382 0.6153 0.044 Uiso 1 1 calc R U . . .
C15 C 0.1913(3) 0.7568(4) 0.6892(2) 0.0250(13) Uani 1 1 d . . . . .
H15A H 0.1827 0.6899 0.6897 0.038 Uiso 1 1 calc R U . . .
H15B H 0.1516 0.7896 0.6771 0.038 Uiso 1 1 calc R U . . .
H15C H 0.2030 0.7777 0.7255 0.038 Uiso 1 1 calc R U . . .
C16 C 0.5896(3) 0.8585(4) 0.6149(2) 0.0271(14) Uani 1 1 d . . . . .
H16 H 0.5852 0.9239 0.6177 0.032 Uiso 1 1 calc R U . . .
C17 C 0.6459(3) 0.8167(5) 0.6353(3) 0.0317(15) Uani 1 1 d . . . . .
H17 H 0.6788 0.8525 0.6530 0.038 Uiso 1 1 calc R U . . .
C18 C 0.6530(3) 0.7229(5) 0.6296(3) 0.0335(16) Uani 1 1 d . . . . .
H18 H 0.6917 0.6930 0.6425 0.040 Uiso 1 1 calc R U . . .
C19 C 0.6039(3) 0.6716(4) 0.6050(2) 0.0262(14) Uani 1 1 d . . . . .
H19 H 0.6087 0.6065 0.6004 0.031 Uiso 1 1 calc R U . . .
C20 C 0.5467(2) 0.7176(4) 0.5870(2) 0.0235(13) Uani 1 1 d . . . . .
C21 C 0.4897(2) 0.6685(4) 0.5571(2) 0.0198(12) Uani 1 1 d . . . . .
C22 C 0.4762(3) 0.5699(4) 0.5775(3) 0.0249(14) Uani 1 1 d . . . . .
H22A H 0.4526 0.5357 0.5488 0.030 Uiso 1 1 calc R U . . .
H22B H 0.5192 0.5386 0.5829 0.030 Uiso 1 1 calc R U . . .
C23 C 0.4365(2) 0.5603(4) 0.6293(2) 0.0233(13) Uani 1 1 d . . . . .
C24 C 0.4668(2) 0.6202(4) 0.6733(2) 0.0219(13) Uani 1 1 d . . . . .
C25 C 0.5172(3) 0.5975(4) 0.7081(3) 0.0301(15) Uani 1 1 d . . . . .
H25 H 0.5351 0.5366 0.7082 0.036 Uiso 1 1 calc R U . . .
C26 C 0.5412(3) 0.6637(5) 0.7425(3) 0.0369(16) Uani 1 1 d . . . . .
H26 H 0.5769 0.6494 0.7658 0.044 Uiso 1 1 calc R U . . .
C27 C 0.5133(3) 0.7511(5) 0.7432(3) 0.0348(16) Uani 1 1 d . . . . .
H27 H 0.5293 0.7972 0.7672 0.042 Uiso 1 1 calc R U . . .
C28 C 0.4622(3) 0.7709(4) 0.7089(2) 0.0266(14) Uani 1 1 d . . . . .
H28 H 0.4423 0.8305 0.7097 0.032 Uiso 1 1 calc R U . . .
C29 C 0.5101(3) 0.6624(4) 0.4979(3) 0.0283(14) Uani 1 1 d . . . . .
H29A H 0.4746 0.6334 0.4772 0.042 Uiso 1 1 calc R U . . .
H29B H 0.5503 0.6250 0.4948 0.042 Uiso 1 1 calc R U . . .
H29C H 0.5185 0.7249 0.4840 0.042 Uiso 1 1 calc R U . . .
C30 C 0.4316(3) 0.4585(4) 0.6461(3) 0.0299(15) Uani 1 1 d . . . . .
H30A H 0.4047 0.4534 0.6787 0.045 Uiso 1 1 calc R U . . .
H30B H 0.4759 0.4342 0.6532 0.045 Uiso 1 1 calc R U . . .
H30C H 0.4112 0.4225 0.6171 0.045 Uiso 1 1 calc R U . . .
C31 C 0.5030(3) 0.9129(5) 0.4304(3) 0.0309(15) Uani 1 1 d . . . . .
C32 C 0.4961(3) 0.8400(5) 0.3864(3) 0.0422(17) Uani 1 1 d . . . . .
H32A H 0.4613 0.8589 0.3613 0.063 Uiso 1 1 calc R U . . .
H32B H 0.4845 0.7802 0.4026 0.063 Uiso 1 1 calc R U . . .
H32C H 0.5380 0.8342 0.3670 0.063 Uiso 1 1 calc R U . . .
Cl1 Cl 0.24613(9) 0.55796(14) 0.77860(8) 0.0555(5) Uani 1 1 d . . . . .
Cl2 Cl 0.38601(10) 0.52967(18) 0.79096(10) 0.0744(7) Uani 1 1 d . . . . .
P1 P 0.14453(8) 0.36322(13) 0.85056(7) 0.0349(4) Uani 1 1 d . . . . .
C33 C 0.3238(3) 0.5973(5) 0.7628(4) 0.057(2) Uani 1 1 d . . . . .
H33A H 0.3286 0.6620 0.7757 0.069 Uiso 1 1 calc R U . . .
H33B H 0.3290 0.5978 0.7233 0.069 Uiso 1 1 calc R U . . .
F1A F 0.1582(12) 0.267(2) 0.8804(14) 0.058(8) Uani 0.5 1 d . . P A 1
F2A F 0.2102(11) 0.4056(19) 0.8732(13) 0.059(8) Uani 0.5 1 d . . P A 1
F3A F 0.1064(9) 0.3946(17) 0.9070(9) 0.081(6) Uani 0.5 1 d . . P A 1
F4A F 0.0738(6) 0.3354(9) 0.8322(7) 0.067(4) Uani 0.5 1 d . . P A 1
F5A F 0.1766(8) 0.331(2) 0.7998(11) 0.078(6) Uani 0.5 1 d . . P A 1
F6A F 0.1282(9) 0.4658(10) 0.8256(7) 0.060(5) Uani 0.5 1 d . . P A 1
F1B F 0.1591(16) 0.286(2) 0.8908(13) 0.072(10) Uani 0.5 1 d . . P A 2
F2B F 0.2030(12) 0.4167(17) 0.8779(13) 0.058(7) Uani 0.5 1 d . . P A 2
F3B F 0.0954(12) 0.409(2) 0.8879(9) 0.115(10) Uani 0.5 1 d . . P A 2
F4B F 0.0934(7) 0.2929(9) 0.8205(5) 0.068(4) Uani 0.5 1 d . . P A 2
F5B F 0.2015(8) 0.3252(19) 0.8082(11) 0.058(4) Uani 0.5 1 d . . P A 2
F6B F 0.1309(9) 0.4330(11) 0.8053(8) 0.075(6) Uani 0.5 1 d . . P A 2

loop_
_atom_site_aniso_label
_atom_site_aniso_U_11
_atom_site_aniso_U_22
_atom_site_aniso_U_33
_atom_site_aniso_U_23
_atom_site_aniso_U_13
_atom_site_aniso_U_12
Mn1 0.0145(4) 0.0171(4) 0.0206(5) -0.0021(4) -0.0002(3) 0.0004(3)
Mn2 0.0182(4) 0.0201(4) 0.0250(5) -0.0008(4) 0.0024(4) -0.0003(3)
O1 0.0180(18) 0.022(2) 0.021(2) -0.0007(18) 0.0022(15) 0.0041(15)
O2 0.0185(18) 0.0173(19) 0.023(2) -0.0011(18) 0.0016(16) -0.0004(15)
O3 0.0142(17) 0.020(2) 0.023(2) -0.0041(18) 0.0006(15) 0.0020(15)
O4 0.0123(17) 0.0189(19) 0.031(2) 0.0004(19) -0.0018(16) 0.0008(14)
O5 0.036(2) 0.043(3) 0.031(3) 0.000(2) 0.008(2) 0.008(2)
O6 0.029(2) 0.027(2) 0.036(3) 0.000(2) 0.0040(19) -0.0052(18)
N1 0.017(2) 0.014(2) 0.027(3) -0.001(2) 0.0026(19) 0.0023(18)
N2 0.023(2) 0.019(2) 0.026(3) 0.005(2) 0.002(2) 0.0012(19)
N3 0.020(2) 0.023(3) 0.023(3) -0.006(2) 0.001(2) -0.0006(19)
N4 0.014(2) 0.023(3) 0.022(3) -0.003(2) 0.0010(19) 0.0002(19)
C1 0.026(3) 0.023(3) 0.032(4) 0.004(3) 0.004(3) -0.002(2)
C2 0.033(3) 0.029(3) 0.027(4) 0.009(3) -0.003(3) 0.002(3)
C3 0.026(3) 0.023(3) 0.046(4) 0.005(3) -0.008(3) 0.000(3)
C4 0.020(3) 0.018(3) 0.040(4) 0.003(3) 0.003(3) 0.000(2)
C5 0.022(3) 0.012(3) 0.026(3) -0.002(3) 0.001(2) 0.000(2)
C6 0.019(3) 0.022(3) 0.028(3) -0.005(3) 0.000(2) 0.002(2)
C7 0.023(3) 0.022(3) 0.024(3) 0.000(3) 0.004(2) 0.004(2)
C8 0.018(3) 0.024(3) 0.027(3) -0.006(3) -0.001(2) 0.007(2)
C9 0.020(3) 0.014(3) 0.024(3) 0.005(3) 0.002(2) 0.000(2)
C10 0.016(3) 0.026(3) 0.032(4) 0.002(3) 0.003(2) 0.001(2)
C11 0.019(3) 0.025(3) 0.038(4) -0.002(3) -0.006(3) 0.002(2)
C12 0.026(3) 0.022(3) 0.022(3) 0.000(3) -0.006(2) 0.002(2)
C13 0.020(3) 0.016(3) 0.027(3) -0.004(3) 0.004(2) 0.001(2)
C14 0.025(3) 0.024(3) 0.037(4) -0.009(3) 0.007(3) 0.003(2)
C15 0.023(3) 0.023(3) 0.029(3) -0.001(3) 0.005(2) 0.002(2)
C16 0.024(3) 0.029(3) 0.028(4) -0.003(3) 0.002(3) -0.008(2)
C17 0.013(3) 0.045(4) 0.036(4) -0.003(3) -0.001(3) -0.009(3)
C18 0.017(3) 0.047(4) 0.037(4) 0.007(4) 0.001(3) 0.005(3)
C19 0.020(3) 0.031(3) 0.028(4) 0.005(3) 0.005(2) -0.004(2)
C20 0.016(3) 0.027(3) 0.027(3) -0.003(3) 0.003(2) 0.001(2)
C21 0.019(3) 0.018(3) 0.022(3) -0.004(3) 0.003(2) 0.003(2)
C22 0.019(3) 0.021(3) 0.035(4) -0.007(3) 0.002(2) 0.000(2)
C23 0.015(3) 0.022(3) 0.032(4) 0.002(3) 0.003(2) 0.004(2)
C24 0.015(3) 0.022(3) 0.028(3) 0.003(3) 0.004(2) -0.001(2)
C25 0.021(3) 0.033(4) 0.036(4) 0.005(3) 0.001(3) 0.005(3)
C26 0.024(3) 0.054(4) 0.032(4) -0.002(4) -0.008(3) 0.005(3)
C27 0.026(3) 0.048(4) 0.030(4) -0.013(3) -0.006(3) -0.004(3)
C28 0.023(3) 0.033(3) 0.024(3) -0.001(3) 0.002(2) -0.003(2)
C29 0.026(3) 0.027(3) 0.032(4) -0.002(3) 0.003(3) 0.001(3)
C30 0.023(3) 0.023(3) 0.044(4) -0.002(3) -0.001(3) 0.003(2)
C31 0.016(3) 0.037(4) 0.040(4) 0.011(3) 0.006(3) -0.003(3)
C32 0.057(4) 0.032(4) 0.038(4) 0.002(4) -0.011(3) -0.007(3)
Cl1 0.0577(11) 0.0584(12) 0.0503(12) 0.0025(11) 0.0022(9) -0.0083(9)
Cl2 0.0621(13) 0.0929(18) 0.0682(16) 0.0345(14) -0.0009(11) 0.0071(12)
P1 0.0238(8) 0.0424(11) 0.0384(11) -0.0018(9) -0.0081(7) 0.0032(7)
C33 0.050(4) 0.054(5) 0.069(6) 0.021(5) -0.007(4) -0.002(4)
F1A 0.039(7) 0.023(6) 0.11(2) 0.015(10) -0.006(9) -0.013(5)
F2A 0.037(7) 0.074(12) 0.068(17) -0.004(10) -0.025(8) 0.017(7)
F3A 0.053(8) 0.113(13) 0.077(14) 0.024(10) 0.038(8) 0.010(9)
F4A 0.037(6) 0.068(9) 0.096(11) -0.024(7) -0.029(6) -0.005(5)
F5A 0.068(14) 0.104(12) 0.060(10) -0.048(9) 0.008(11) 0.000(13)
F6A 0.052(6) 0.034(8) 0.094(13) 0.016(7) -0.027(8) 0.029(6)
F1B 0.091(12) 0.08(2) 0.045(8) 0.022(12) -0.031(7) -0.019(12)
F2B 0.075(14) 0.057(11) 0.040(10) -0.013(8) 0.004(9) -0.049(10)
F3B 0.104(13) 0.154(16) 0.087(17) 0.023(13) 0.058(11) 0.102(11)
F4B 0.086(10) 0.078(10) 0.041(7) 0.018(8) -0.015(6) -0.052(8)
F5B 0.039(9) 0.072(8) 0.062(11) -0.020(7) 0.011(8) 0.002(8)
F6B 0.053(7) 0.057(11) 0.114(16) 0.026(9) 0.013(8) 0.018(8)

loop_
_atom_type_symbol
_atom_type_description
_atom_type_scat_dispersion_real
_atom_type_scat_dispersion_imag
_atom_type_scat_source
C C 0.0033 0.0016 'International Tables Vol C Tables 4.2.6.8 and 6.1.1.4'
H H 0.0000 0.0000 'International Tables Vol C Tables 4.2.6.8 and 6.1.1.4'
Cl Cl 0.1484 0.1585 'International Tables Vol C Tables 4.2.6.8 and 6.1.1.4'
F F 0.0171 0.0103 'International Tables Vol C Tables 4.2.6.8 and 6.1.1.4'
Mn Mn 0.3368 0.7283 'International Tables Vol C Tables 4.2.6.8 and 6.1.1.4'
N N 0.0061 0.0033 'International Tables Vol C Tables 4.2.6.8 and 6.1.1.4'
O O 0.0106 0.0060 'International Tables Vol C Tables 4.2.6.8 and 6.1.1.4'
P P 0.1023 0.0942 'International Tables Vol C Tables 4.2.6.8 and 6.1.1.4'

loop_
_geom_angle_atom_site_label_1
_geom_angle_atom_site_label_2
_geom_angle_atom_site_label_3
_geom_angle
_geom_angle_site_symmetry_1
_geom_angle_site_symmetry_3
O1 Mn1 O4 91.11(16) . .
O1 Mn1 O2 91.78(16) . .
O4 Mn1 O2 173.96(15) . .
O1 Mn1 O3 173.83(16) . .
O4 Mn1 O3 91.85(16) . .
O2 Mn1 O3 85.79(16) . .
O1 Mn1 N4 93.08(17) . .
O4 Mn1 N4 81.36(17) . .
O2 Mn1 N4 93.18(17) . .
O3 Mn1 N4 92.72(16) . .
O1 Mn1 N1 81.58(17) . .
O4 Mn1 N1 92.31(17) . .
O2 Mn1 N1 93.36(17) . .
O3 Mn1 N1 92.89(17) . .
N4 Mn1 N1 171.67(19) . .
O5 Mn2 O6 98.10(18) . 5_676
O5 Mn2 O3 101.83(16) . .
O6 Mn2 O3 151.60(16) 5_676 .
O5 Mn2 O2 162.96(16) . .
O6 Mn2 O2 94.68(15) 5_676 .
O3 Mn2 O2 70.74(13) . .
O5 Mn2 N2 95.03(17) . .
O6 Mn2 N2 103.13(16) 5_676 .
O3 Mn2 N2 95.11(14) . .
O2 Mn2 N2 71.00(15) . .
O5 Mn2 N3 91.71(17) . .
O6 Mn2 N3 88.42(16) 5_676 .
O3 Mn2 N3 71.06(14) . .
O2 Mn2 N3 99.91(15) . .
N2 Mn2 N3 165.63(17) . .
C8 O1 Mn1 112.4(3) . .
C6 O2 Mn1 123.8(3) . .
C6 O2 Mn2 114.3(3) . .
Mn1 O2 Mn2 101.93(16) . .
C21 O3 Mn1 124.8(3) . .
C21 O3 Mn2 114.7(3) . .
Mn1 O3 Mn2 101.51(15) . .
C23 O4 Mn1 111.6(3) . .
C31 O5 Mn2 153.2(4) . .
C31 O6 Mn2 138.4(4) . 5_676
C13 N1 C9 121.5(5) . .
C13 N1 Mn1 126.8(4) . .
C9 N1 Mn1 111.6(4) . .
C1 N2 C5 118.0(5) . .
C1 N2 Mn2 123.5(4) . .
C5 N2 Mn2 118.4(4) . .
C20 N3 C16 119.5(5) . .
C20 N3 Mn2 118.2(4) . .
C16 N3 Mn2 122.2(4) . .
C28 N4 C24 120.6(5) . .
C28 N4 Mn1 127.3(4) . .
C24 N4 Mn1 112.1(4) . .
N2 C1 C2 123.8(6) . .
N2 C1 H1 118.1 . .
C2 C1 H1 118.1 . .
C1 C2 C3 117.5(6) . .
C1 C2 H2 121.2 . .
C3 C2 H2 121.2 . .
C4 C3 C2 119.3(5) . .
C4 C3 H3 120.4 . .
C2 C3 H3 120.4 . .
C3 C4 C5 119.8(6) . .
C3 C4 H4 120.1 . .
C5 C4 H4 120.1 . .
N2 C5 C4 121.4(5) . .
N2 C5 C6 114.6(4) . .
C4 C5 C6 123.9(5) . .
O2 C6 C14 109.3(4) . .
O2 C6 C7 111.4(5) . .
C14 C6 C7 106.5(5) . .
O2 C6 C5 108.2(4) . .
C14 C6 C5 107.4(5) . .
C7 C6 C5 113.9(4) . .
C8 C7 C6 117.5(4) . .
C8 C7 H7A 107.9 . .
C6 C7 H7A 107.9 . .
C8 C7 H7B 107.9 . .
C6 C7 H7B 107.9 . .
H7A C7 H7B 107.2 . .
O1 C8 C9 105.5(4) . .
O1 C8 C15 107.6(5) . .
C9 C8 C15 113.8(5) . .
O1 C8 C7 108.9(4) . .
C9 C8 C7 111.2(5) . .
C15 C8 C7 109.6(4) . .
N1 C9 C10 118.9(5) . .
N1 C9 C8 112.0(4) . .
C10 C9 C8 129.1(5) . .
C11 C10 C9 120.0(5) . .
C11 C10 H10 120.0 . .
C9 C10 H10 120.0 . .
C10 C11 C12 120.0(5) . .
C10 C11 H11 120.0 . .
C12 C11 H11 120.0 . .
C13 C12 C11 117.9(6) . .
C13 C12 H12 121.1 . .
C11 C12 H12 121.1 . .
N1 C13 C12 121.7(5) . .
N1 C13 H13 119.1 . .
C12 C13 H13 119.1 . .
C6 C14 H14A 109.5 . .
C6 C14 H14B 109.5 . .
H14A C14 H14B 109.5 . .
C6 C14 H14C 109.5 . .
H14A C14 H14C 109.5 . .
H14B C14 H14C 109.5 . .
C8 C15 H15A 109.5 . .
C8 C15 H15B 109.5 . .
H15A C15 H15B 109.5 . .
C8 C15 H15C 109.5 . .
H15A C15 H15C 109.5 . .
H15B C15 H15C 109.5 . .
N3 C16 C17 122.4(6) . .
N3 C16 H16 118.8 . .
C17 C16 H16 118.8 . .
C18 C17 C16 118.5(6) . .
C18 C17 H17 120.7 . .
C16 C17 H17 120.7 . .
C17 C18 C19 120.0(6) . .
C17 C18 H18 120.0 . .
C19 C18 H18 120.0 . .
C18 C19 C20 118.8(6) . .
C18 C19 H19 120.6 . .
C20 C19 H19 120.6 . .
N3 C20 C19 120.8(5) . .
N3 C20 C21 115.5(5) . .
C19 C20 C21 123.5(5) . .
O3 C21 C29 108.2(4) . .
O3 C21 C22 111.7(4) . .
C29 C21 C22 108.2(5) . .
O3 C21 C20 108.4(4) . .
C29 C21 C20 106.7(4) . .
C22 C21 C20 113.6(5) . .
C23 C22 C21 117.2(5) . .
C23 C22 H22A 108.0 . .
C21 C22 H22A 108.0 . .
C23 C22 H22B 108.0 . .
C21 C22 H22B 108.0 . .
H22A C22 H22B 107.2 . .
O4 C23 C24 106.6(4) . .
O4 C23 C22 109.5(5) . .
C24 C23 C22 110.0(4) . .
O4 C23 C30 108.1(4) . .
C24 C23 C30 111.9(5) . .
C22 C23 C30 110.6(5) . .
N4 C24 C25 120.2(5) . .
N4 C24 C23 111.8(4) . .
C25 C24 C23 128.0(5) . .
C26 C25 C24 119.4(6) . .
C26 C25 H25 120.3 . .
C24 C25 H25 120.3 . .
C25 C26 C27 119.7(6) . .
C25 C26 H26 120.1 . .
C27 C26 H26 120.1 . .
C28 C27 C26 119.4(6) . .
C28 C27 H27 120.3 . .
C26 C27 H27 120.3 . .
N4 C28 C27 120.7(6) . .
N4 C28 H28 119.6 . .
C27 C28 H28 119.6 . .
C21 C29 H29A 109.5 . .
C21 C29 H29B 109.5 . .
H29A C29 H29B 109.5 . .
C21 C29 H29C 109.5 . .
H29A C29 H29C 109.5 . .
H29B C29 H29C 109.5 . .
C23 C30 H30A 109.5 . .
C23 C30 H30B 109.5 . .
H30A C30 H30B 109.5 . .
C23 C30 H30C 109.5 . .
H30A C30 H30C 109.5 . .
H30B C30 H30C 109.5 . .
O6 C31 O5 126.2(6) . .
O6 C31 C32 115.4(6) . .
O5 C31 C32 118.4(6) . .
C31 C32 H32A 109.5 . .
C31 C32 H32B 109.5 . .
H32A C32 H32B 109.5 . .
C31 C32 H32C 109.5 . .
H32A C32 H32C 109.5 . .
H32B C32 H32C 109.5 . .
F3B P1 F1B 92.5(16) . .
F3B P1 F6B 92.5(10) . .
F1B P1 F6B 173.8(14) . .
F5A P1 F4A 94.2(9) . .
F3B P1 F2B 90.9(17) . .
F1B P1 F2B 85.9(15) . .
F6B P1 F2B 97.6(12) . .
F5A P1 F2A 93.1(15) . .
F4A P1 F2A 170.6(12) . .
F5A P1 F1A 92.9(17) . .
F4A P1 F1A 94.2(11) . .
F2A P1 F1A 91.4(13) . .
F3B P1 F4B 97.8(13) . .
F1B P1 F4B 88.3(13) . .
F6B P1 F4B 87.5(8) . .
F2B P1 F4B 169.7(12) . .
F5A P1 F6A 92.6(14) . .
F4A P1 F6A 86.2(8) . .
F2A P1 F6A 87.5(11) . .
F1A P1 F6A 174.5(14) . .
F3B P1 F5B 173.3(15) . .
F1B P1 F5B 92.4(16) . .
F6B P1 F5B 82.9(11) . .
F2B P1 F5B 84.9(14) . .
F4B P1 F5B 86.9(9) . .
F5A P1 F3A 177.4(13) . .
F4A P1 F3A 83.7(9) . .
F2A P1 F3A 89.2(15) . .
F1A P1 F3A 85.7(14) . .
F6A P1 F3A 88.9(10) . .
Cl1 C33 Cl2 112.8(4) . .
Cl1 C33 H33A 109.0 . .
Cl2 C33 H33A 109.0 . .
Cl1 C33 H33B 109.0 . .
Cl2 C33 H33B 109.0 . .
H33A C33 H33B 107.8 . .

loop_
_geom_bond_atom_site_label_1
_geom_bond_atom_site_label_2
_geom_bond_distance
_geom_bond_site_symmetry_2
Mn1 O1 1.834(4) .
Mn1 O4 1.851(4) .
Mn1 O2 1.909(4) .
Mn1 O3 1.923(4) .
Mn1 N4 2.002(4) .
Mn1 N1 2.003(4) .
Mn2 O5 2.103(4) .
Mn2 O6 2.115(4) 5_676
Mn2 O3 2.253(4) .
Mn2 O2 2.254(4) .
Mn2 N2 2.260(4) .
Mn2 N3 2.269(5) .
O1 C8 1.421(6) .
O2 C6 1.431(6) .
O3 C21 1.427(6) .
O4 C23 1.418(6) .
O5 C31 1.249(8) .
O6 C31 1.247(7) .
O6 Mn2 2.115(4) 5_676
N1 C13 1.324(7) .
N1 C9 1.362(7) .
N2 C1 1.346(8) .
N2 C5 1.352(7) .
N3 C20 1.336(7) .
N3 C16 1.343(7) .
N4 C28 1.340(7) .
N4 C24 1.361(7) .
C1 C2 1.380(8) .
C1 H1 0.9500 .
C2 C3 1.392(9) .
C2 H2 0.9500 .
C3 C4 1.380(9) .
C3 H3 0.9500 .
C4 C5 1.382(7) .
C4 H4 0.9500 .
C5 C6 1.552(8) .
C6 C14 1.530(8) .
C6 C7 1.546(8) .
C7 C8 1.536(8) .
C7 H7A 0.9900 .
C7 H7B 0.9900 .
C8 C9 1.506(8) .
C8 C15 1.516(7) .
C9 C10 1.391(7) .
C10 C11 1.370(8) .
C10 H10 0.9500 .
C11 C12 1.396(8) .
C11 H11 0.9500 .
C12 C13 1.383(8) .
C12 H12 0.9500 .
C13 H13 0.9500 .
C14 H14A 0.9800 .
C14 H14B 0.9800 .
C14 H14C 0.9800 .
C15 H15A 0.9800 .
C15 H15B 0.9800 .
C15 H15C 0.9800 .
C16 C17 1.386(8) .
C16 H16 0.9500 .
C17 C18 1.367(9) .
C17 H17 0.9500 .
C18 C19 1.382(9) .
C18 H18 0.9500 .
C19 C20 1.410(8) .
C19 H19 0.9500 .
C20 C21 1.545(8) .
C21 C29 1.532(8) .
C21 C22 1.533(8) .
C22 C23 1.525(8) .
C22 H22A 0.9900 .
C22 H22B 0.9900 .
C23 C24 1.523(8) .
C23 C30 1.529(8) .
C24 C25 1.378(8) .
C25 C26 1.372(9) .
C25 H25 0.9500 .
C26 C27 1.382(9) .
C26 H26 0.9500 .
C27 C28 1.371(8) .
C27 H27 0.9500 .
C28 H28 0.9500 .
C29 H29A 0.9800 .
C29 H29B 0.9800 .
C29 H29C 0.9800 .
C30 H30A 0.9800 .
C30 H30B 0.9800 .
C30 H30C 0.9800 .
C31 C32 1.523(9) .
C32 H32A 0.9800 .
C32 H32B 0.9800 .
C32 H32C 0.9800 .
Cl1 C33 1.719(7) .
Cl2 C33 1.740(7) .
P1 F5A 1.49(3) .
P1 F3B 1.51(2) .
P1 F1B 1.52(3) .
P1 F6B 1.53(2) .
P1 F4A 1.558(13) .
P1 F2B 1.57(2) .
P1 F2A 1.57(2) .
P1 F1A 1.60(3) .
P1 F4B 1.630(13) .
P1 F6A 1.637(15) .
P1 F5B 1.66(2) .
P1 F3A 1.66(2) .
C33 H33A 0.9900 .
C33 H33B 0.9900 .

loop_
_geom_torsion_atom_site_label_1
_geom_torsion_atom_site_label_2
_geom_torsion_atom_site_label_3
_geom_torsion_atom_site_label_4
_geom_torsion
_geom_torsion_site_symmetry_1
O4 Mn1 O1 C8 -126.1(3) .
O2 Mn1 O1 C8 59.3(4) .
N4 Mn1 O1 C8 152.5(4) .
N1 Mn1 O1 C8 -33.9(3) .
O1 Mn1 O4 C23 -128.5(4) .
O3 Mn1 O4 C23 56.9(4) .
N4 Mn1 O4 C23 -35.6(4) .
N1 Mn1 O4 C23 149.8(4) .
C5 N2 C1 C2 0.7(8) .
Mn2 N2 C1 C2 -177.5(4) .
N2 C1 C2 C3 2.4(9) .
C1 C2 C3 C4 -2.4(9) .
C2 C3 C4 C5 -0.4(9) .
C1 N2 C5 C4 -3.7(8) .
Mn2 N2 C5 C4 174.5(4) .
C1 N2 C5 C6 179.3(5) .
Mn2 N2 C5 C6 -2.4(6) .
C3 C4 C5 N2 3.6(8) .
C3 C4 C5 C6 -179.7(5) .
Mn1 O2 C6 C14 158.5(4) .
Mn2 O2 C6 C14 -76.4(5) .
Mn1 O2 C6 C7 41.1(6) .
Mn2 O2 C6 C7 166.1(3) .
Mn1 O2 C6 C5 -84.9(5) .
Mn2 O2 C6 C5 40.2(5) .
N2 C5 C6 O2 -24.3(6) .
C4 C5 C6 O2 158.8(5) .
N2 C5 C6 C14 93.5(5) .
C4 C5 C6 C14 -83.3(6) .
N2 C5 C6 C7 -148.8(5) .
C4 C5 C6 C7 34.3(7) .
O2 C6 C7 C8 -43.8(7) .
C14 C6 C7 C8 -162.9(5) .
C5 C6 C7 C8 79.0(6) .
Mn1 O1 C8 C9 45.4(5) .
Mn1 O1 C8 C15 167.2(4) .
Mn1 O1 C8 C7 -74.1(5) .
C6 C7 C8 O1 62.4(6) .
C6 C7 C8 C9 -53.5(6) .
C6 C7 C8 C15 179.9(5) .
C13 N1 C9 C10 3.2(8) .
Mn1 N1 C9 C10 -172.3(4) .
C13 N1 C9 C8 -176.5(5) .
Mn1 N1 C9 C8 8.1(5) .
O1 C8 C9 N1 -32.7(6) .
C15 C8 C9 N1 -150.5(5) .
C7 C8 C9 N1 85.2(5) .
O1 C8 C9 C10 147.6(5) .
C15 C8 C9 C10 29.9(8) .
C7 C8 C9 C10 -94.4(7) .
N1 C9 C10 C11 -1.4(8) .
C8 C9 C10 C11 178.2(6) .
C9 C10 C11 C12 -1.4(9) .
C10 C11 C12 C13 2.6(8) .
C9 N1 C13 C12 -2.0(8) .
Mn1 N1 C13 C12 172.7(4) .
C11 C12 C13 N1 -0.9(8) .
C20 N3 C16 C17 0.0(9) .
Mn2 N3 C16 C17 -176.3(4) .
N3 C16 C17 C18 2.1(9) .
C16 C17 C18 C19 -1.6(9) .
C17 C18 C19 C20 -0.9(9) .
C16 N3 C20 C19 -2.6(8) .
Mn2 N3 C20 C19 173.9(4) .
C16 N3 C20 C21 -177.6(5) .
Mn2 N3 C20 C21 -1.1(6) .
C18 C19 C20 N3 3.0(9) .
C18 C19 C20 C21 177.6(5) .
Mn1 O3 C21 C29 157.2(3) .
Mn2 O3 C21 C29 -76.8(4) .
Mn1 O3 C21 C22 38.3(6) .
Mn2 O3 C21 C22 164.3(4) .
Mn1 O3 C21 C20 -87.6(5) .
Mn2 O3 C21 C20 38.5(5) .
N3 C20 C21 O3 -24.1(7) .
C19 C20 C21 O3 161.1(5) .
N3 C20 C21 C29 92.2(6) .
C19 C20 C21 C29 -82.7(7) .
N3 C20 C21 C22 -148.8(5) .
C19 C20 C21 C22 36.4(8) .
O3 C21 C22 C23 -43.7(7) .
C29 C21 C22 C23 -162.6(5) .
C20 C21 C22 C23 79.2(6) .
Mn1 O4 C23 C24 44.1(5) .
Mn1 O4 C23 C22 -74.9(5) .
Mn1 O4 C23 C30 164.6(4) .
C21 C22 C23 O4 65.1(6) .
C21 C22 C23 C24 -51.8(6) .
C21 C22 C23 C30 -176.0(5) .
C28 N4 C24 C25 -0.1(8) .
Mn1 N4 C24 C25 178.5(4) .
C28 N4 C24 C23 -177.4(5) .
Mn1 N4 C24 C23 1.2(5) .
O4 C23 C24 N4 -27.7(6) .
C22 C23 C24 N4 91.0(5) .
C30 C23 C24 N4 -145.7(5) .
O4 C23 C24 C25 155.3(6) .
C22 C23 C24 C25 -86.0(7) .
C30 C23 C24 C25 37.3(8) .
N4 C24 C25 C26 -1.7(9) .
C23 C24 C25 C26 175.0(6) .
C24 C25 C26 C27 2.1(9) .
C25 C26 C27 C28 -0.7(10) .
C24 N4 C28 C27 1.5(8) .
Mn1 N4 C28 C27 -176.8(4) .
C26 C27 C28 N4 -1.1(9) .
Mn2 O6 C31 O5 12.2(9) 5_676
Mn2 O6 C31 C32 -164.8(4) 5_676
Mn2 O5 C31 O6 73.2(11) .
Mn2 O5 C31 C32 -109.8(10) .
